data_4026286
loop_
_publ_author_name
'Grant R. Krow'
'Ram Edupuganti'
'Deepa Gandla'
'Fang Yu'
'Matthew Sender'
'Philip E. Sonnet'
'Michael J. Zdilla'
'Charles DeBrosse'
'Kevin C. Cannon'
'Charles W. Ross'
'Amit Choudhary'
'Matthew D. Shoulders'
'Ronald T. Raines'

_publ_section_title
;
 Synthesis of Conformationally Constrained 5-Fluoro- and
 5-Hydroxymethanopyrrolidines. Ring-Puckered Mimics of Gauche- and
 Anti-3-Fluoro- and 3-Hydroxypyrrolidines
;
_journal_name_full 'Journal of Organic Chemistry'
_journal_page_first 3626
_journal_page_last 3634
_journal_paper_doi 10.1021/jo200117p
_journal_volume 76
_journal_year 2011
_chemical_formula_moiety 'C5 H7 N (OH)1 (COCH3)1'
_chemical_formula_sum 'C7 H11 N O2'
_chemical_formula_weight 141.17
_chemical_name_common 5-syn-hydroxyMetpyr
_chemical_name_systematic
;
N-t-butoxycarbonyl-5-syn-hydroxy-2-azabicyclo[2.1.1]hexane
;
_space_group_IT_number 2
_symmetry_cell_setting triclinic
_symmetry_space_group_name_Hall '-P 1'
_symmetry_space_group_name_H-M 'P -1'
_atom_sites_solution_hydrogens geom
_atom_sites_solution_primary direct
_atom_sites_solution_secondary difmap
_audit_creation_method SHELXL-97
_cell_angle_alpha 90.006(2)
_cell_angle_beta 90.002(2)
_cell_angle_gamma 90.000(2)
_cell_formula_units_Z 8
_cell_length_a 6.7895(6)
_cell_length_b 11.8108(10)
_cell_length_c 17.2811(14)
_cell_measurement_reflns_used 13498
_cell_measurement_temperature 173(2)
_cell_measurement_theta_max 27.214
_cell_measurement_theta_min 2.982
_cell_volume 1385.8(2)
_computing_cell_refinement 'SAINT (Bruker AXS)'
_computing_data_collection 'COSMO (Bruker AXS)'
_computing_data_reduction 'SADABS (Bruker AXS)'
_computing_molecular_graphics 'XP (Sheldrick, 2008)'
_computing_publication_material 'APEX2 (Bruker AXS)'
_computing_structure_refinement 'SHELXL-97 (Sheldrick, 2008)'
_computing_structure_solution 'SHELXS-97 (Sheldrick, 2008)'
_diffrn_ambient_temperature 173(2)
_diffrn_measured_fraction_theta_full 0.983
_diffrn_measured_fraction_theta_max 0.983
_diffrn_measurement_device_type 'Bruker Kappa Apex II DUO'
_diffrn_measurement_method 'psi and omega scans'
_diffrn_radiation_monochromator graphite
_diffrn_radiation_source 'fine-focus sealed tube'
_diffrn_radiation_type MoK\a
_diffrn_radiation_wavelength 0.71073
_diffrn_reflns_av_R_equivalents 0.0000
_diffrn_reflns_av_sigmaI/netI 0.0457
_diffrn_reflns_limit_h_max 8
_diffrn_reflns_limit_h_min -8
_diffrn_reflns_limit_k_max 15
_diffrn_reflns_limit_k_min -15
_diffrn_reflns_limit_l_max 22
_diffrn_reflns_limit_l_min -22
_diffrn_reflns_number 15974
_diffrn_reflns_theta_full 28.01
_diffrn_reflns_theta_max 28.01
_diffrn_reflns_theta_min 1.18
_exptl_absorpt_coefficient_mu 0.099
_exptl_absorpt_correction_T_max 0.9829
_exptl_absorpt_correction_T_min 0.9435
_exptl_absorpt_correction_type multi-scan
_exptl_absorpt_process_details
;
 15974 Corrected reflections written to file
 Estimated minimum and maximum transmission:  0.6575  0.7456
 The ratio of these values is more reliable than their absolute values!
 Additional spherical absorption correction applied with mu*r =  0.2000
 Lambda/2 correction factor = 0.0015
;
_exptl_crystal_colour colorless
_exptl_crystal_density_diffrn 1.353
_exptl_crystal_description bar
_exptl_crystal_F_000 608
_exptl_crystal_size_max 0.59
_exptl_crystal_size_mid 0.22
_exptl_crystal_size_min 0.17
_refine_diff_density_max 0.256
_refine_diff_density_min -0.177
_refine_diff_density_rms 0.045
_refine_ls_extinction_method none
_refine_ls_goodness_of_fit_ref 1.032
_refine_ls_hydrogen_treatment constr
_refine_ls_matrix_type full
_refine_ls_number_parameters 525
_refine_ls_number_reflns 15974
_refine_ls_number_restraints 142
_refine_ls_restrained_S_all 1.037
_refine_ls_R_factor_all 0.0739
_refine_ls_R_factor_gt 0.0539
_refine_ls_shift/su_max 0.000
_refine_ls_shift/su_mean 0.000
_refine_ls_structure_factor_coef Fsqd
_refine_ls_weighting_details 'calc w=1/[\s^2^(Fo^2^)+(0.0765P)^2^+0.4400P] where P=(Fo^2^+2Fc^2^)/3'
_refine_ls_weighting_scheme calc
_refine_ls_wR_factor_gt 0.1431
_refine_ls_wR_factor_ref 0.1612
_reflns_number_gt 12244
_reflns_number_total 15974
_reflns_threshold_expression >2sigma(I)
_cod_data_source_file jo200117p_si_004.cif
_cod_data_source_block sg2twin
_cod_database_code 4026286

loop_
_symmetry_equiv_pos_as_xyz
'x, y, z'
'-x, -y, -z'

loop_
_atom_site_label
_atom_site_type_symbol
_atom_site_fract_x
_atom_site_fract_y
_atom_site_fract_z
_atom_site_U_iso_or_equiv
_atom_site_adp_type
_atom_site_occupancy
_atom_site_symmetry_multiplicity
_atom_site_calc_flag
_atom_site_refinement_flags
_atom_site_disorder_assembly
_atom_site_disorder_group
O11 O 0.2163(4) 0.3216(2) 0.24061(16) 0.0524(7) Uani 1 1 d . A .
N1 N 0.2477(4) 0.1815(2) 0.32527(17) 0.0346(7) Uani 1 1 d . A .
C11 C 0.2603(5) 0.0652(4) 0.3534(2) 0.0398(9) Uani 1 1 d . . .
H11A H 0.2715 -0.0025 0.3190 0.048 Uiso 0.549(4) 1 calc PR A 1
H11B H 0.1421 0.0218 0.3378 0.048 Uiso 0.451(4) 1 calc PR A 2
H11C H 0.3783 0.0272 0.3320 0.048 Uiso 0.451(4) 1 calc PR A 2
O1 O 0.5871(7) 0.1488(4) 0.3999(3) 0.0549(14) Uani 0.549(4) 1 d PU A 1
H1A H 0.6300 0.1247 0.3574 0.082 Uiso 0.549(4) 1 calc PR A 1
C12 C 0.3965(10) 0.0896(5) 0.4192(3) 0.0292(10) Uani 0.549(4) 1 d PU A 1
H12A H 0.4203 0.0203 0.4511 0.035 Uiso 0.549(4) 1 calc PR A 1
C13 C 0.2383(7) 0.1676(4) 0.4571(3) 0.0238(9) Uani 0.549(4) 1 d PU A 1
H13A H 0.2376 0.1875 0.5134 0.029 Uiso 0.549(4) 1 calc PR A 1
C14 C 0.0949(8) 0.0794(5) 0.4201(3) 0.0331(11) Uani 0.549(4) 1 d PU A 1
H14A H -0.0312 0.1119 0.4018 0.040 Uiso 0.549(4) 1 calc PR A 1
H14B H 0.0733 0.0107 0.4518 0.040 Uiso 0.549(4) 1 calc PR A 1
O1' O -0.1023(7) 0.1360(5) 0.4043(4) 0.0507(16) Uani 0.451(4) 1 d PU A 2
H1'A H -0.1671 0.0915 0.4324 0.076 Uiso 0.451(4) 1 calc PR A 2
C12' C 0.0994(9) 0.1580(5) 0.4413(3) 0.0301(11) Uani 0.451(4) 1 d PU A 2
H12B H 0.0810 0.1827 0.4962 0.036 Uiso 0.451(4) 1 calc PR A 2
C13' C 0.2730(11) 0.0724(9) 0.4366(6) 0.059(2) Uani 0.451(4) 1 d PU A 2
H13B H 0.2750 0.0026 0.4694 0.071 Uiso 0.451(4) 1 calc PR A 2
C14' C 0.4048(11) 0.1420(9) 0.4404(4) 0.065(2) Uani 0.451(4) 1 d PU A 2
H14C H 0.5204 0.1234 0.4079 0.078 Uiso 0.451(4) 1 calc PR A 2
H14D H 0.4453 0.1604 0.4940 0.078 Uiso 0.451(4) 1 calc PR A 2
C15 C 0.2313(5) 0.2525(4) 0.39491(19) 0.0400(9) Uani 1 1 d . . .
H15A H 0.1056 0.2949 0.3956 0.048 Uiso 0.549(4) 1 calc PR A 1
H15B H 0.3424 0.3064 0.3988 0.048 Uiso 0.549(4) 1 calc PR A 1
H15C H 0.2318 0.3368 0.3999 0.048 Uiso 0.451(4) 1 calc PR A 2
C16 C 0.2370(4) 0.2219(3) 0.2542(2) 0.0305(7) Uani 1 1 d . . .
C17 C 0.2478(5) 0.1350(3) 0.18987(19) 0.0506(11) Uani 1 1 d . A .
H17A H 0.2442 0.1736 0.1397 0.076 Uiso 1 1 calc R . .
H17B H 0.1354 0.0832 0.1939 0.076 Uiso 1 1 calc R . .
H17C H 0.3706 0.0920 0.1944 0.076 Uiso 1 1 calc R . .
N2 N 0.7423(4) 0.4320(3) 0.17374(17) 0.0384(7) Uani 1 1 d . B .
C21 C 0.7555(5) 0.4988(3) 0.1030(2) 0.0410(9) Uani 1 1 d . . .
H21A H 0.7680 0.5831 0.1047 0.049 Uiso 0.252(5) 1 calc PR B 1
H21B H 0.6382 0.5474 0.0958 0.049 Uiso 0.748(5) 1 calc PR B 2
H21C H 0.8757 0.5463 0.1021 0.049 Uiso 0.748(5) 1 calc PR B 2
O2 O 1.0894(15) 0.3781(11) 0.0889(7) 0.0184(15) Uani 0.252(5) 1 d PU B 1
H2 H 1.0711 0.3104 0.1020 0.028 Uiso 0.252(5) 1 calc PR B 1
O21 O 0.6983(11) 0.5677(7) 0.2575(5) 0.0133(16) Uani 0.252(5) 1 d PU B 1
C22 C 0.5907(12) 0.4400(7) 0.0545(5) 0.0208(15) Uani 0.252(5) 1 d PU B 1
H22A H 0.4606 0.4374 0.0803 0.025 Uiso 0.252(5) 1 calc PR B 1
H22B H 0.5794 0.4680 0.0007 0.025 Uiso 0.252(5) 1 calc PR B 1
C23 C 0.7121(16) 0.3312(9) 0.0629(6) 0.0213(14) Uani 0.252(5) 1 d PU B 1
H23A H 0.6994 0.2652 0.0269 0.026 Uiso 0.252(5) 1 calc PR B 1
C24 C 0.9066(13) 0.4254(8) 0.0597(5) 0.0205(15) Uani 0.252(5) 1 d PU B 1
H24A H 0.9253 0.4542 0.0058 0.025 Uiso 0.252(5) 1 calc PR B 1
O2' O 1.1103(7) 0.3939(5) 0.1000(4) 0.0560(15) Uani 0.748(5) 1 d PU B 2
H2'A H 1.1522 0.3741 0.1437 0.084 Uiso 0.748(5) 1 calc PR B 2
O21' O 0.7649(6) 0.5771(4) 0.2600(3) 0.0528(11) Uani 0.748(5) 1 d P B 2
C22' C 0.6177(9) 0.3165(4) 0.0726(3) 0.0457(12) Uani 0.748(5) 1 d PU B 2
H22C H 0.4807 0.3424 0.0809 0.055 Uiso 0.748(5) 1 calc PR B 2
H22D H 0.6234 0.2453 0.0424 0.055 Uiso 0.748(5) 1 calc PR B 2
C23' C 0.7641(6) 0.4101(5) 0.0461(3) 0.0417(12) Uani 0.748(5) 1 d PU B 2
H23B H 0.7735 0.4300 -0.0100 0.050 Uiso 0.748(5) 1 calc PR B 2
C24' C 0.9304(7) 0.3383(4) 0.0845(3) 0.0453(11) Uani 0.748(5) 1 d PU B 2
H24B H 0.9544 0.2676 0.0541 0.054 Uiso 0.748(5) 1 calc PR B 2
C25 C 0.7510(5) 0.3192(4) 0.1457(3) 0.0485(11) Uani 1 1 d . . .
H25A H 0.6499 0.2712 0.1708 0.058 Uiso 0.252(5) 1 calc PR B 1
H25B H 0.8825 0.2856 0.1549 0.058 Uiso 0.252(5) 1 calc PR B 1
H25C H 0.7531 0.2538 0.1824 0.058 Uiso 0.748(5) 1 calc PR B 2
C26 C 0.7350(4) 0.4697(3) 0.24660(19) 0.0362(8) Uani 1 1 d . . .
C27 C 0.7344(4) 0.3858(3) 0.3104(2) 0.0423(10) Uani 1 1 d . B .
H27A H 0.6910 0.4225 0.3583 0.063 Uiso 1 1 calc R . .
H27B H 0.8676 0.3556 0.3175 0.063 Uiso 1 1 calc R . .
H27C H 0.6442 0.3238 0.2976 0.063 Uiso 1 1 calc R . .
N3 N 0.2579(3) 0.6820(2) 0.32448(17) 0.0315(7) Uani 1 1 d . C .
C31 C 0.2341(5) 0.5640(3) 0.3528(2) 0.0411(9) Uani 1 1 d . . .
H31A H 0.2305 0.4964 0.3180 0.049 Uiso 0.511(4) 1 calc PR C 1
H31B H 0.3233 0.5115 0.3252 0.049 Uiso 0.489(4) 1 calc PR C 2
H31C H 0.0966 0.5376 0.3466 0.049 Uiso 0.489(4) 1 calc PR C 2
O3 O -0.1122(6) 0.6473(5) 0.3998(3) 0.0560(15) Uani 0.511(4) 1 d PU C 1
H3A H -0.1522 0.6268 0.3559 0.084 Uiso 0.511(4) 1 calc PR C 1
C32 C 0.0629(7) 0.5924(4) 0.4168(2) 0.0223(9) Uani 0.511(4) 1 d PU C 1
H32A H 0.0354 0.5234 0.4486 0.027 Uiso 0.511(4) 1 calc PR C 1
C33 C 0.2381(8) 0.6618(5) 0.4543(3) 0.0234(10) Uani 0.511(4) 1 d PU C 1
H33A H 0.2402 0.6793 0.5109 0.028 Uiso 0.511(4) 1 calc PR C 1
C34 C 0.3711(11) 0.5748(7) 0.4205(4) 0.0393(13) Uani 0.511(4) 1 d PU C 1
H34A H 0.3818 0.5051 0.4520 0.047 Uiso 0.511(4) 1 calc PR C 1
H34B H 0.5031 0.6042 0.4066 0.047 Uiso 0.511(4) 1 calc PR C 1
O3' O 0.6098(8) 0.6376(4) 0.4032(4) 0.0488(13) Uani 0.489(4) 1 d PU C 2
H3'A H 0.5984 0.6197 0.3564 0.073 Uiso 0.489(4) 1 calc PR C 2
C32' C 0.4359(10) 0.6380(6) 0.4358(4) 0.0514(13) Uani 0.489(4) 1 d PU C 2
H32B H 0.4591 0.6590 0.4911 0.062 Uiso 0.489(4) 1 calc PR C 2
C33' C 0.2884(12) 0.5735(7) 0.4362(4) 0.0469(14) Uani 0.489(4) 1 d PU C 2
H33B H 0.2829 0.5061 0.4712 0.056 Uiso 0.489(4) 1 calc PR C 2
C34' C 0.1495(12) 0.6742(7) 0.4480(5) 0.0511(14) Uani 0.489(4) 1 d PU C 2
H34C H 0.1462 0.7008 0.5023 0.061 Uiso 0.489(4) 1 calc PR C 2
H34D H 0.0142 0.6589 0.4294 0.061 Uiso 0.489(4) 1 calc PR C 2
C35 C 0.2640(5) 0.7545(3) 0.39439(19) 0.0413(9) Uani 1 1 d . . .
H35A H 0.1549 0.8100 0.3955 0.050 Uiso 0.511(4) 1 calc PR C 1
H35B H 0.3916 0.7943 0.3999 0.050 Uiso 0.511(4) 1 calc PR C 1
H35C H 0.2780 0.8386 0.3978 0.050 Uiso 0.489(4) 1 calc PR C 2
C36 C 0.2692(4) 0.7207(3) 0.2539(2) 0.0265(6) Uani 1 1 d . . .
C37 C 0.2540(4) 0.6347(3) 0.19034(18) 0.0357(8) Uani 1 1 d . C .
H37A H 0.2655 0.6726 0.1401 0.054 Uiso 1 1 calc R . .
H37B H 0.1264 0.5962 0.1936 0.054 Uiso 1 1 calc R . .
H37C H 0.3601 0.5790 0.1958 0.054 Uiso 1 1 calc R . .
O31 O 0.2935(4) 0.8220(2) 0.24074(15) 0.0365(5) Uani 1 1 d . C .
O41 O 0.7654(6) 1.0756(3) 0.25921(17) 0.0900(14) Uani 1 1 d . D .
N4 N 0.7546(4) 0.9326(3) 0.17378(18) 0.0443(8) Uani 1 1 d . D .
C41 C 0.7509(6) 0.9991(4) 0.1017(2) 0.0553(12) Uani 1 1 d . . .
H41A H 0.7473 1.0837 0.1029 0.066 Uiso 0.269(5) 1 calc PR D 1
H41B H 0.6311 1.0466 0.0981 0.066 Uiso 0.731(5) 1 calc PR D 2
H41C H 0.8692 1.0476 0.0967 0.066 Uiso 0.731(5) 1 calc PR D 2
O4 O 0.3794(16) 0.8899(7) 0.0904(6) 0.0132(13) Uani 0.269(5) 1 d PU D 1
H4A H 0.3921 0.8805 0.1383 0.020 Uiso 0.269(5) 1 calc PR D 1
C42 C 0.5558(10) 0.9198(6) 0.0593(4) 0.0129(13) Uani 0.269(5) 1 d PU D 1
H42A H 0.5342 0.9471 0.0052 0.016 Uiso 0.269(5) 1 calc PR D 1
C43 C 0.7330(11) 0.8317(7) 0.0595(5) 0.0136(13) Uani 0.269(5) 1 d PU D 1
H43A H 0.7422 0.7669 0.0225 0.016 Uiso 0.269(5) 1 calc PR D 1
C44 C 0.8643(11) 0.9444(7) 0.0519(4) 0.0169(14) Uani 0.269(5) 1 d PU D 1
H44A H 1.0013 0.9345 0.0703 0.020 Uiso 0.269(5) 1 calc PR D 1
H44B H 0.8625 0.9777 -0.0007 0.020 Uiso 0.269(5) 1 calc PR D 1
O4' O 0.4069(8) 0.8888(5) 0.1009(3) 0.0707(17) Uani 0.731(5) 1 d PU D 2
H4'A H 0.3720 0.8670 0.1451 0.106 Uiso 0.731(5) 1 calc PR D 2
C42' C 0.9027(8) 0.8228(5) 0.0780(3) 0.0581(16) Uani 0.731(5) 1 d PU D 2
H42B H 0.9156 0.7520 0.0478 0.070 Uiso 0.731(5) 1 calc PR D 2
H42C H 1.0325 0.8552 0.0920 0.070 Uiso 0.731(5) 1 calc PR D 2
C43' C 0.7499(7) 0.9098(5) 0.0454(3) 0.0441(13) Uani 0.731(5) 1 d PU D 2
H43B H 0.7503 0.9288 -0.0110 0.053 Uiso 0.731(5) 1 calc PR D 2
C44' C 0.5891(7) 0.8302(5) 0.0784(3) 0.0475(11) Uani 0.731(5) 1 d PU D 2
H44C H 0.5678 0.7597 0.0474 0.057 Uiso 0.731(5) 1 calc PR D 2
C45 C 0.7508(4) 0.8181(3) 0.1452(2) 0.0365(9) Uani 1 1 d . . .
H45A H 0.6368 0.7761 0.1664 0.044 Uiso 0.269(5) 1 calc PR D 1
H45B H 0.8734 0.7775 0.1589 0.044 Uiso 0.269(5) 1 calc PR D 1
H45C H 0.7479 0.7525 0.1817 0.044 Uiso 0.731(5) 1 calc PR D 2
C46 C 0.7563(5) 0.9706(4) 0.2472(2) 0.0560(12) Uani 1 1 d . . .
C47 C 0.7679(5) 0.8849(4) 0.3104(2) 0.0492(11) Uani 1 1 d . D .
H47A H 0.7061 0.9153 0.3573 0.074 Uiso 1 1 calc R . .
H47B H 0.9062 0.8671 0.3211 0.074 Uiso 1 1 calc R . .
H47C H 0.6989 0.8158 0.2944 0.074 Uiso 1 1 calc R . .

loop_
_atom_site_aniso_label
_atom_site_aniso_U_11
_atom_site_aniso_U_22
_atom_site_aniso_U_33
_atom_site_aniso_U_23
_atom_site_aniso_U_13
_atom_site_aniso_U_12
O11 0.091(2) 0.0348(14) 0.0311(12) 0.0019(11) 0.0001(14) 0.0004(14)
N1 0.0443(16) 0.0347(17) 0.0247(13) -0.0073(11) -0.0039(11) 0.0013(15)
C11 0.045(2) 0.039(2) 0.0353(17) 0.0075(15) -0.0117(15) -0.0009(15)
O1 0.043(2) 0.057(3) 0.065(3) -0.017(2) 0.010(2) -0.0166(17)
C12 0.0304(11) 0.0266(13) 0.0307(14) -0.0016(9) -0.0026(9) 0.0022(8)
C13 0.040(2) 0.018(2) 0.014(2) 0.0027(15) -0.0039(15) 0.0032(13)
C14 0.0317(12) 0.0342(14) 0.0333(14) -0.0007(9) 0.0018(9) -0.0051(9)
O1' 0.0107(16) 0.083(4) 0.059(3) -0.029(3) 0.0090(18) -0.0097(19)
C12' 0.033(2) 0.021(2) 0.036(2) -0.008(2) -0.005(2) -0.0152(17)
C13' 0.027(3) 0.083(5) 0.067(5) -0.001(4) 0.000(3) 0.008(2)
C14' 0.033(2) 0.124(7) 0.037(3) 0.011(4) -0.016(3) -0.013(4)
C15 0.045(2) 0.052(2) 0.0230(15) -0.0074(15) -0.0042(14) 0.0036(16)
C16 0.0337(15) 0.0278(16) 0.0301(15) -0.0043(13) 0.0032(14) 0.0027(14)
C17 0.082(3) 0.042(2) 0.0276(17) -0.0018(15) 0.0031(17) 0.005(2)
N2 0.0441(18) 0.0387(18) 0.0324(15) -0.0015(14) -0.0014(13) -0.0084(15)
C21 0.047(2) 0.041(2) 0.0348(18) 0.0007(16) 0.0033(15) -0.0059(15)
O2 0.0191(15) 0.0194(18) 0.0166(17) 0.0017(10) 0.0012(10) -0.0003(9)
O21 0.0128(18) 0.0147(18) 0.0124(17) 0.0006(9) -0.0002(10) -0.0017(10)
C22 0.0201(16) 0.0217(17) 0.0207(18) 0.0014(10) -0.0025(10) 0.0004(9)
C23 0.0205(15) 0.0212(16) 0.0220(18) -0.0013(10) -0.0008(10) -0.0006(8)
C24 0.0191(15) 0.0219(17) 0.0206(18) 0.0000(10) 0.0003(10) -0.0007(8)
O2' 0.0399(18) 0.060(3) 0.069(3) 0.010(2) -0.0136(19) -0.0071(17)
O21' 0.058(3) 0.052(2) 0.049(2) -0.0036(18) -0.001(2) -0.017(2)
C22' 0.0448(19) 0.035(2) 0.058(3) -0.006(2) -0.003(2) -0.0084(18)
C23' 0.038(2) 0.049(3) 0.038(3) 0.011(2) -0.0072(18) -0.0033(17)
C24' 0.0464(19) 0.046(2) 0.044(2) 0.012(2) -0.0172(18) -0.0059(15)
C25 0.059(2) 0.036(2) 0.051(2) 0.0014(16) -0.0057(18) -0.0072(18)
C26 0.0237(15) 0.060(2) 0.0248(15) 0.0009(16) -0.0006(12) 0.0033(15)
C27 0.038(2) 0.051(2) 0.037(2) 0.0069(16) 0.0034(15) -0.0070(16)
N3 0.0357(15) 0.0305(16) 0.0284(13) -0.0074(11) -0.0015(11) -0.0060(13)
C31 0.045(2) 0.0350(19) 0.0430(19) 0.0134(15) -0.0117(15) -0.0050(15)
O3 0.0175(15) 0.095(4) 0.055(3) -0.041(3) 0.0014(16) 0.0002(17)
C32 0.0375(14) 0.0149(19) 0.0145(19) 0.0032(15) 0.0025(17) -0.0157(14)
C33 0.031(2) 0.025(3) 0.014(2) 0.0041(18) -0.0117(18) -0.0035(16)
C34 0.0397(14) 0.0383(16) 0.0398(16) 0.0003(9) -0.0003(10) 0.0027(9)
O3' 0.043(2) 0.043(3) 0.060(3) -0.016(2) -0.0008(19) -0.0146(19)
C32' 0.0510(13) 0.0534(16) 0.0499(16) 0.0039(10) 0.0002(9) 0.0026(9)
C33' 0.053(3) 0.053(3) 0.035(3) 0.018(3) 0.027(3) 0.0018(14)
C34' 0.0514(15) 0.0519(17) 0.0501(17) -0.0007(10) 0.0016(10) 0.0008(10)
C35 0.060(2) 0.043(2) 0.0216(15) -0.0040(13) 0.0032(15) -0.0146(17)
C36 0.0220(12) 0.0218(14) 0.0357(16) -0.0014(13) -0.0015(12) -0.0038(12)
C37 0.040(2) 0.042(2) 0.0252(16) -0.0039(15) -0.0013(13) -0.0022(15)
O31 0.0456(11) 0.0333(12) 0.0306(11) 0.0025(9) 0.0000(11) -0.0024(10)
O41 0.181(4) 0.0470(17) 0.0424(16) -0.0028(14) -0.005(2) -0.033(2)
N4 0.062(2) 0.0394(18) 0.0320(15) -0.0020(14) -0.0109(14) -0.0064(18)
C41 0.084(3) 0.045(2) 0.0366(19) 0.0120(17) 0.011(2) -0.004(2)
O4 0.0130(13) 0.0137(15) 0.0127(15) -0.0018(9) 0.0021(9) -0.0003(9)
C42 0.0129(13) 0.0134(16) 0.0125(16) 0.0010(9) 0.0002(9) 0.0001(8)
C43 0.0115(14) 0.0149(15) 0.0144(16) -0.0011(10) -0.0001(9) -0.0002(7)
C44 0.0144(15) 0.0182(16) 0.0182(17) 0.0018(9) 0.0006(10) -0.0027(9)
O4' 0.040(2) 0.101(3) 0.071(3) 0.050(2) 0.001(2) 0.000(2)
C42' 0.0503(19) 0.076(3) 0.048(3) 0.029(3) 0.017(2) 0.016(2)
C43' 0.036(2) 0.056(3) 0.041(3) 0.003(2) -0.0049(17) -0.0007(18)
C44' 0.0460(18) 0.056(3) 0.041(2) 0.010(2) -0.0200(18) -0.0123(16)
C45 0.0322(18) 0.033(2) 0.044(2) 0.0060(15) -0.0034(14) -0.0092(14)
C46 0.069(3) 0.066(3) 0.0330(19) -0.0024(18) -0.0181(19) -0.005(2)
C47 0.053(2) 0.057(3) 0.038(2) 0.0101(17) -0.0103(17) -0.0218(19)

loop_
_atom_type_symbol
_atom_type_description
_atom_type_scat_dispersion_real
_atom_type_scat_dispersion_imag
_atom_type_scat_source
C C 0.0033 0.0016 'International Tables Vol C Tables 4.2.6.8 and 6.1.1.4'
H H 0.0000 0.0000 'International Tables Vol C Tables 4.2.6.8 and 6.1.1.4'
N N 0.0061 0.0033 'International Tables Vol C Tables 4.2.6.8 and 6.1.1.4'
O O 0.0106 0.0060 'International Tables Vol C Tables 4.2.6.8 and 6.1.1.4'

loop_
_geom_angle_atom_site_label_1
_geom_angle_atom_site_label_2
_geom_angle_atom_site_label_3
_geom_angle
C16 N1 C11 130.8(3)
C16 N1 C15 123.4(3)
C11 N1 C15 105.6(3)
C13' C11 N1 106.2(5)
C13' C11 C12 36.2(4)
N1 C11 C12 96.2(4)
C13' C11 C14 47.6(4)
N1 C11 C14 95.7(3)
C12 C11 C14 82.4(4)
C13' C11 H11A 129.4
N1 C11 H11A 124.0
C12 C11 H11A 124.0
C14 C11 H11A 124.0
C13' C11 H11B 110.5
N1 C11 H11B 110.5
C12 C11 H11B 144.0
C14 C11 H11B 71.6
H11A C11 H11B 59.0
C13' C11 H11C 110.5
N1 C11 H11C 110.5
C12 C11 H11C 82.5
C14 C11 H11C 151.0
H11A C11 H11C 49.7
H11B C11 H11C 108.7
C12 O1 H1A 109.5
C11 C12 O1 116.9(5)
C11 C12 C13 90.4(4)
O1 C12 C13 114.2(5)
C11 C12 H12A 111.3
O1 C12 H12A 111.3
C13 C12 H12A 111.3
C15 C13 C12 96.8(4)
C15 C13 C14 97.7(4)
C12 C13 C14 82.1(4)
C15 C13 H13A 123.4
C12 C13 H13A 123.4
C14 C13 H13A 123.4
C13 C14 C11 85.9(3)
C13 C14 H14A 114.3
C11 C14 H14A 114.3
C13 C14 H14B 114.3
C11 C14 H14B 114.3
H14A C14 H14B 111.5
C12' O1' H1'A 109.5
O1' C12' C13' 123.1(5)
O1' C12' C15 113.5(5)
C13' C12' C15 90.2(5)
O1' C12' H12B 109.5
C13' C12' H12B 109.5
C15 C12' H12B 109.5
C14' C13' C11 97.9(8)
C14' C13' C12' 96.7(9)
C11 C13' C12' 92.6(6)
C14' C13' H13B 121.1
C11 C13' H13B 121.1
C12' C13' H13B 121.1
C13' C14' C15 89.2(6)
C13' C14' H14C 113.8
C15 C14' H14C 113.8
C13' C14' H14D 113.8
C15 C14' H14D 113.8
H14C C14' H14D 111.0
N1 C15 C13 102.0(3)
N1 C15 C12' 93.1(3)
C13 C15 C12' 36.6(3)
N1 C15 C14' 84.4(4)
C13 C15 C14' 38.7(3)
C12' C15 C14' 70.9(4)
N1 C15 H15A 111.4
C13 C15 H15A 111.4
C12' C15 H15A 82.4
C14' C15 H15A 149.9
N1 C15 H15B 111.4
C13 C15 H15B 111.4
C12' C15 H15B 145.2
C14' C15 H15B 86.7
H15A C15 H15B 109.2
N1 C15 H15C 129.6
C13 C15 H15C 128.0
C12' C15 H15C 129.6
C14' C15 H15C 129.6
H15A C15 H15C 59.8
H15B C15 H15C 49.5
O11 C16 N1 122.7(3)
O11 C16 C17 121.5(3)
N1 C16 C17 115.8(3)
C16 C17 H17A 109.5
C16 C17 H17B 109.5
H17A C17 H17B 109.5
C16 C17 H17C 109.5
H17A C17 H17C 109.5
H17B C17 H17C 109.5
C26 N2 C25 129.5(3)
C26 N2 C21 127.7(3)
C25 N2 C21 102.6(3)
C23' C21 N2 100.5(3)
C23' C21 C24 39.6(4)
N2 C21 C24 98.2(4)
C23' C21 C22 48.5(4)
N2 C21 C22 99.5(4)
C24 C21 C22 88.1(5)
C23' C21 H21A 137.9
N2 C21 H21A 121.3
C24 C21 H21A 121.3
C22 C21 H21A 121.3
C23' C21 H21B 111.7
N2 C21 H21B 111.7
C24 C21 H21B 143.5
C22 C21 H21B 67.3
H21A C21 H21B 59.6
C23' C21 H21C 111.7
N2 C21 H21C 111.7
C24 C21 H21C 76.3
C22 C21 H21C 146.6
H21A C21 H21C 50.7
H21B C21 H21C 109.4
C24 O2 H2 109.5
C23 C22 C21 86.4(6)
C23 C22 H22A 114.3
C21 C22 H22A 114.3
C23 C22 H22B 114.3
C21 C22 H22B 114.3
H22A C22 H22B 111.4
C25 C23 C22 105.7(7)
C25 C23 C24 87.4(7)
C22 C23 C24 82.4(7)
C25 C23 H23A 123.2
C22 C23 H23A 123.2
C24 C23 H23A 123.2
O2 C24 C21 128.2(8)
O2 C24 C23 113.3(8)
C21 C24 C23 80.7(5)
O2 C24 H24A 110.2
C21 C24 H24A 110.2
C23 C24 H24A 110.2
C24' O2' H2'A 109.5
C25 C22' C23' 81.5(3)
C25 C22' H22C 115.0
C23' C22' H22C 115.0
C25 C22' H22D 115.0
C23' C22' H22D 115.0
H22C C22' H22D 112.1
C21 C23' C22' 106.9(4)
C21 C23' C24' 97.7(4)
C22' C23' C24' 87.2(4)
C21 C23' C25 78.7(3)
C22' C23' C25 49.2(3)
C24' C23' C25 51.9(2)
C21 C23' H23B 119.6
C22' C23' H23B 119.6
C24' C23' H23B 119.6
C25 C23' H23B 161.7
O2' C24' C23' 117.0(4)
O2' C24' C25 126.0(4)
C23' C24' C25 79.1(3)
O2' C24' H24B 110.3
C23' C24' H24B 110.3
C25 C24' H24B 110.3
N2 C25 C23 103.7(5)
N2 C25 C22' 105.8(3)
C23 C25 C22' 26.0(4)
N2 C25 C24' 97.1(3)
C23 C25 C24' 59.1(5)
C22' C25 C24' 84.9(3)
N2 C25 C23' 78.2(3)
C23 C25 C23' 29.2(5)
C22' C25 C23' 49.3(2)
C24' C25 C23' 49.0(2)
N2 C25 H25A 111.0
C23 C25 H25A 111.0
C22' C25 H25A 86.6
C24' C25 H25A 151.9
C23' C25 H25A 134.8
N2 C25 H25B 111.0
C23 C25 H25B 111.0
C22' C25 H25B 130.3
C24' C25 H25B 59.0
C23' C25 H25B 108.0
H25A C25 H25B 109.0
N2 C25 H25C 120.6
C23 C25 H25C 134.3
C22' C25 H25C 120.6
C24' C25 H25C 120.6
C23' C25 H25C 161.1
H25A C25 H25C 44.7
H25B C25 H25C 64.9
O21 C26 O21' 21.0(4)
O21 C26 N2 118.6(5)
O21' C26 N2 119.0(4)
O21 C26 C27 121.8(5)
O21' C26 C27 121.2(4)
N2 C26 C27 118.6(3)
C26 C27 H27A 109.5
C26 C27 H27B 109.5
H27A C27 H27B 109.5
C26 C27 H27C 109.5
H27A C27 H27C 109.5
H27B C27 H27C 109.5
C36 N3 C35 123.9(3)
C36 N3 C31 130.0(3)
C35 N3 C31 106.0(3)
N3 C31 C33' 102.8(4)
N3 C31 C34 96.3(4)
C33' C31 C34 24.1(3)
N3 C31 C32 96.2(3)
C33' C31 C32 60.6(4)
C34 C31 C32 84.1(4)
N3 C31 H31A 123.5
C33' C31 H31A 130.4
C34 C31 H31A 123.5
C32 C31 H31A 123.5
N3 C31 H31B 111.2
C33' C31 H31B 111.2
C34 C31 H31B 92.9
C32 C31 H31B 152.6
H31A C31 H31B 39.1
N3 C31 H31C 111.2
C33' C31 H31C 111.2
C34 C31 H31C 134.2
C32 C31 H31C 57.9
H31A C31 H31C 70.2
H31B C31 H31C 109.1
C32 O3 H3A 109.5
O3 C32 C33 119.3(4)
O3 C32 C31 124.2(4)
C33 C32 C31 81.3(3)
O3 C32 H32A 109.7
C33 C32 H32A 109.7
C31 C32 H32A 109.7
C34 C33 C35 99.2(5)
C34 C33 C32 86.4(5)
C35 C33 C32 100.5(3)
C34 C33 H33A 121.2
C35 C33 H33A 121.2
C32 C33 H33A 121.2
C33 C34 C31 89.3(5)
C33 C34 H34A 113.8
C31 C34 H34A 113.8
C33 C34 H34B 113.8
C31 C34 H34B 113.8
H34A C34 H34B 111.0
C32' O3' H3'A 109.5
C33' C32' O3' 135.9(8)
C33' C32' C35 87.3(5)
O3' C32' C35 112.7(5)
C33' C32' H32B 105.7
O3' C32' H32B 105.7
C35 C32' H32B 105.7
C32' C33' C31 103.7(6)
C32' C33' C34' 91.2(7)
C31 C33' C34' 92.0(6)
C32' C33' H33B 121.0
C31 C33' H33B 121.0
C34' C33' H33B 121.0
C33' C34' C35 95.0(5)
C33' C34' H34C 112.7
C35 C34' H34C 112.7
C33' C34' H34D 112.7
C35 C34' H34D 112.7
H34C C34' H34D 110.2
N3 C35 C33 97.8(3)
N3 C35 C34' 96.9(4)
C33 C35 C34' 23.8(3)
N3 C35 C32' 84.7(3)
C33 C35 C32' 46.1(3)
C34' C35 C32' 69.2(4)
N3 C35 H35A 112.2
C33 C35 H35A 112.2
C34' C35 H35A 91.0
C32' C35 H35A 155.9
N3 C35 H35B 112.2
C33 C35 H35B 112.2
C34' C35 H35B 132.6
C32' C35 H35B 77.0
H35A C35 H35B 109.8
N3 C35 H35C 128.7
C33 C35 H35C 133.4
C34' C35 H35C 128.7
C32' C35 H35C 128.7
H35A C35 H35C 53.9
H35B C35 H35C 55.9
O31 C36 N3 121.4(3)
O31 C36 C37 122.3(3)
N3 C36 C37 116.3(3)
C36 C37 H37A 109.5
C36 C37 H37B 109.5
H37A C37 H37B 109.5
C36 C37 H37C 109.5
H37A C37 H37C 109.5
H37B C37 H37C 109.5
C46 N4 C45 129.6(3)
C46 N4 C41 128.3(4)
C45 N4 C41 102.1(3)
C44 C41 C43' 37.2(4)
C44 C41 N4 106.3(5)
C43' C41 N4 100.5(4)
C44 C41 C42 84.8(5)
C43' C41 C42 48.0(3)
N4 C41 C42 94.6(4)
C44 C41 H41A 121.0
C43' C41 H41A 138.5
N4 C41 H41A 121.0
C42 C41 H41A 121.0
C44 C41 H41B 135.5
C43' C41 H41B 111.7
N4 C41 H41B 111.7
C42 C41 H41B 70.1
H41A C41 H41B 54.2
C44 C41 H41C 75.7
C43' C41 H41C 111.7
N4 C41 H41C 111.7
C42 C41 H41C 150.7
H41A C41 H41C 56.2
H41B C41 H41C 109.4
C42 O4 H4A 109.5
O4 C42 C43 119.7(7)
O4 C42 C41 129.1(6)
C43 C42 C41 77.3(4)
O4 C42 H42A 108.9
C43 C42 H42A 108.9
C41 C42 H42A 108.9
C45 C43 C42 97.7(5)
C45 C43 C44 97.2(5)
C42 C43 C44 83.0(5)
C45 C43 H43A 123.1
C42 C43 H43A 123.1
C44 C43 H43A 123.1
C41 C44 C43 91.6(6)
C41 C44 H44A 113.4
C43 C44 H44A 113.4
C41 C44 H44B 113.4
C43 C44 H44B 113.4
H44A C44 H44B 110.7
C44' O4' H4'A 109.5
C45 C42' C43' 81.5(3)
C45 C42' H42B 115.0
C43' C42' H42B 115.0
C45 C42' H42C 115.0
C43' C42' H42C 115.0
H42B C42' H42C 112.1
C41 C43' C44' 101.6(4)
C41 C43' C42' 103.6(4)
C44' C43' C42' 86.3(4)
C41 C43' C45 79.5(3)
C44' C43' C45 50.8(2)
C42' C43' C45 49.0(2)
C41 C43' H43B 119.7
C44' C43' H43B 119.7
C42' C43' H43B 119.7
C45 C43' H43B 160.8
O4' C44' C43' 113.9(5)
O4' C44' C45 115.4(4)
C43' C44' C45 80.5(3)
O4' C44' H44C 114.3
C43' C44' H44C 114.3
C45 C44' H44C 114.3
N4 C45 C43 103.9(4)
N4 C45 C42' 102.2(3)
C43 C45 C42' 46.4(4)
N4 C45 C44' 100.2(3)
C43 C45 C44' 38.7(3)
C42' C45 C44' 85.1(3)
N4 C45 C43' 77.9(3)
C43 C45 C43' 26.3(4)
C42' C45 C43' 49.5(2)
C44' C45 C43' 48.7(2)
N4 C45 H45A 111.0
C43 C45 H45A 111.0
C42' C45 H45A 144.5
C44' C45 H45A 77.0
C43' C45 H45A 125.3
N4 C45 H45B 111.0
C43 C45 H45B 111.0
C42' C45 H45B 68.8
C44' C45 H45B 142.5
C43' C45 H45B 117.6
H45A C45 H45B 109.0
N4 C45 H45C 120.8
C43 C45 H45C 135.0
C42' C45 H45C 120.8
C44' C45 H45C 120.8
C43' C45 H45C 161.3
H45A C45 H45C 50.4
H45B C45 H45C 59.3
O41 C46 N4 118.9(4)
O41 C46 C47 123.1(4)
N4 C46 C47 117.7(4)
C46 C47 H47A 109.5
C46 C47 H47B 109.5
H47A C47 H47B 109.5
C46 C47 H47C 109.5
H47A C47 H47C 109.5
H47B C47 H47C 109.5

loop_
_geom_bond_atom_site_label_1
_geom_bond_atom_site_label_2
_geom_bond_distance
O11 C16 1.208(4)
N1 C16 1.320(5)
N1 C11 1.459(5)
N1 C15 1.471(4)
C11 C13' 1.444(11)
C11 C12 1.493(7)
C11 C14 1.619(6)
C11 H11A 1.0000
C11 H11B 0.9900
C11 H11C 0.9900
O1 C12 1.509(8)
O1 H1A 0.8400
C12 C13 1.560(7)
C12 H12A 1.0000
C13 C15 1.471(6)
C13 C14 1.563(7)
C13 H13A 1.0000
C14 H14A 0.9900
C14 H14B 0.9900
O1' C12' 1.533(7)
O1' H1'A 0.8400
C12' C13' 1.555(11)
C12' C15 1.640(7)
C12' H12B 1.0000
C13' C14' 1.216(12)
C13' H13B 1.0000
C14' C15 1.926(9)
C14' H14C 0.9900
C14' H14D 0.9900
C15 H15A 0.9900
C15 H15B 0.9900
C15 H15C 1.0000
C16 C17 1.515(5)
C17 H17A 0.9800
C17 H17B 0.9800
C17 H17C 0.9800
N2 C26 1.336(4)
N2 C25 1.418(5)
N2 C21 1.458(5)
C21 C23' 1.438(7)
C21 C24 1.537(10)
C21 C22 1.561(9)
C21 H21A 1.0000
C21 H21B 0.9900
C21 H21C 0.9900
O2 C24 1.451(14)
O2 H2 0.8400
O21 C26 1.198(9)
C22 C23 1.534(13)
C22 H22A 0.9900
C22 H22B 0.9900
C23 C25 1.462(11)
C23 C24 1.728(14)
C23 H23A 1.0000
C24 H24A 1.0000
O2' C24' 1.412(6)
O2' H2'A 0.8400
O21' C26 1.306(6)
C22' C25 1.554(6)
C22' C23' 1.556(7)
C22' H22C 0.9900
C22' H22D 0.9900
C23' C24' 1.561(6)
C23' C25 2.031(7)
C23' H23B 1.0000
C24' C25 1.629(6)
C24' H24B 1.0000
C25 H25A 0.9900
C25 H25B 0.9900
C25 H25C 1.0000
C26 C27 1.483(5)
C27 H27A 0.9800
C27 H27B 0.9800
C27 H27C 0.9800
N3 C36 1.305(4)
N3 C35 1.481(4)
N3 C31 1.487(5)
C31 C33' 1.491(9)
C31 C34 1.500(8)
C31 C32 1.638(6)
C31 H31A 1.0000
C31 H31B 0.9900
C31 H31C 0.9900
O3 C32 1.386(6)
O3 H3A 0.8400
C32 C33 1.584(7)
C32 H32A 1.0000
C33 C34 1.487(9)
C33 C35 1.517(7)
C33 H33A 1.0000
C34 H34A 0.9900
C34 H34B 0.9900
O3' C32' 1.308(8)
O3' H3'A 0.8400
C32' C33' 1.258(10)
C32' C35 1.941(8)
C32' H32B 1.0000
C33' C34' 1.531(11)
C33' H33B 1.0000
C34' C35 1.537(9)
C34' H34C 0.9900
C34' H34D 0.9900
C35 H35A 0.9900
C35 H35B 0.9900
C35 H35C 1.0000
C36 O31 1.229(4)
C36 C37 1.499(4)
C37 H37A 0.9800
C37 H37B 0.9800
C37 H37C 0.9800
O41 C46 1.259(5)
N4 C46 1.346(5)
N4 C45 1.440(5)
N4 C41 1.473(5)
C41 C44 1.322(9)
C41 C43' 1.434(7)
C41 C42 1.780(8)
C41 H41A 1.0000
C41 H41B 0.9900
C41 H41C 0.9900
O4 C42 1.359(12)
O4 H4A 0.8400
C42 C43 1.590(10)
C42 H42A 1.0000
C43 C45 1.493(9)
C43 C44 1.608(11)
C43 H43A 1.0000
C44 H44A 0.9900
C44 H44B 0.9900
O4' C44' 1.470(8)
O4' H4'A 0.8400
C42' C45 1.553(6)
C42' C43' 1.565(7)
C42' H42B 0.9900
C42' H42C 0.9900
C43' C44' 1.549(7)
C43' C45 2.035(7)
C43' H43B 1.0000
C44' C45 1.599(5)
C44' H44C 1.0000
C45 H45A 0.9900
C45 H45B 0.9900
C45 H45C 1.0000
C46 C47 1.491(5)
C47 H47A 0.9800
C47 H47B 0.9800
C47 H47C 0.9800

loop_
_geom_torsion_atom_site_label_1
_geom_torsion_atom_site_label_2
_geom_torsion_atom_site_label_3
_geom_torsion_atom_site_label_4
_geom_torsion
C16 N1 C11 C13' 178.7(4)
C15 N1 C11 C13' -6.2(5)
C16 N1 C11 C12 143.2(4)
C15 N1 C11 C12 -41.7(4)
C16 N1 C11 C14 -133.9(4)
C15 N1 C11 C14 41.2(3)
C13' C11 C12 O1 -164.1(10)
N1 C11 C12 O1 -55.0(5)
C14 C11 C12 O1 -149.9(5)
C13' C11 C12 C13 -46.5(8)
N1 C11 C12 C13 62.6(4)
C14 C11 C12 C13 -32.3(4)
C11 C12 C13 C15 -63.3(4)
O1 C12 C13 C15 56.7(5)
C11 C12 C13 C14 33.7(4)
O1 C12 C13 C14 153.6(5)
C15 C13 C14 C11 65.0(4)
C12 C13 C14 C11 -30.8(3)
C13' C11 C14 C13 43.6(6)
N1 C11 C14 C13 -63.2(3)
C12 C11 C14 C13 32.3(4)
N1 C11 C13' C14' -49.8(8)
C12 C11 C13' C14' 28.2(7)
C14 C11 C13' C14' -132.6(10)
N1 C11 C13' C12' 47.2(5)
C12 C11 C13' C12' 125.3(10)
C14 C11 C13' C12' -35.5(4)
O1' C12' C13' C14' 151.4(7)
C15 C12' C13' C14' 32.8(7)
O1' C12' C13' C11 53.1(8)
C15 C12' C13' C11 -65.5(5)
C11 C13' C14' C15 66.1(6)
C12' C13' C14' C15 -27.5(6)
C16 N1 C15 C13 176.1(3)
C11 N1 C15 C13 0.6(4)
C16 N1 C15 C12' 140.3(3)
C11 N1 C15 C12' -35.2(4)
C16 N1 C15 C14' -149.2(4)
C11 N1 C15 C14' 35.2(3)
C12 C13 C15 N1 38.8(4)
C14 C13 C15 N1 -44.2(4)
C12 C13 C15 C12' 117.6(6)
C14 C13 C15 C12' 34.6(4)
C12 C13 C15 C14' -26.1(4)
C14 C13 C15 C14' -109.0(6)
O1' C12' C15 N1 -64.7(5)
C13' C12' C15 N1 61.9(5)
O1' C12' C15 C13 -170.8(8)
C13' C12' C15 C13 -44.2(6)
O1' C12' C15 C14' -147.7(5)
C13' C12' C15 C14' -21.1(5)
C13' C14' C15 N1 -67.9(7)
C13' C14' C15 C13 49.3(7)
C13' C14' C15 C12' 27.4(7)
C11 N1 C16 O11 175.8(3)
C15 N1 C16 O11 1.4(5)
C11 N1 C16 C17 -2.9(5)
C15 N1 C16 C17 -177.3(3)
C26 N2 C21 C23' 178.3(3)
C25 N2 C21 C23' 1.5(3)
C26 N2 C21 C24 138.2(4)
C25 N2 C21 C24 -38.6(4)
C26 N2 C21 C22 -132.4(4)
C25 N2 C21 C22 50.9(4)
C23' C21 C22 C23 35.4(5)
N2 C21 C22 C23 -60.2(6)
C24 C21 C22 C23 37.9(6)
C21 C22 C23 C25 51.7(7)
C21 C22 C23 C24 -33.4(5)
C23' C21 C24 O2 -142.9(13)
N2 C21 C24 O2 -46.4(10)
C22 C21 C24 O2 -145.8(10)
C23' C21 C24 C23 -30.6(5)
N2 C21 C24 C23 65.9(5)
C22 C21 C24 C23 -33.4(5)
C25 C23 C24 O2 55.9(9)
C22 C23 C24 O2 162.2(9)
C25 C23 C24 C21 -71.8(5)
C22 C23 C24 C21 34.4(5)
N2 C21 C23' C22' 39.7(4)
C24 C21 C23' C22' 130.0(8)
C22 C21 C23' C22' -53.8(5)
N2 C21 C23' C24' -49.7(3)
C24 C21 C23' C24' 40.7(6)
C22 C21 C23' C24' -143.2(6)
N2 C21 C23' C25 -1.1(2)
C24 C21 C23' C25 89.2(6)
C22 C21 C23' C25 -94.6(5)
C25 C22' C23' C21 -57.8(4)
C25 C22' C23' C24' 39.4(3)
C21 C23' C24' O2' -56.0(5)
C22' C23' C24' O2' -162.6(5)
C25 C23' C24' O2' -125.0(5)
C21 C23' C24' C25 69.0(3)
C22' C23' C24' C25 -37.6(3)
C26 N2 C25 C23 167.9(5)
C21 N2 C25 C23 -15.5(6)
C26 N2 C25 C22' 141.1(4)
C21 N2 C25 C22' -42.3(4)
C26 N2 C25 C24' -132.3(4)
C21 N2 C25 C24' 44.4(3)
C26 N2 C25 C23' -177.7(3)
C21 N2 C25 C23' -1.1(2)
C22 C23 C25 N2 -26.0(8)
C24 C23 C25 N2 55.4(6)
C22 C23 C25 C22' 72.2(10)
C24 C23 C25 C22' 153.6(13)
C22 C23 C25 C24' -116.1(8)
C24 C23 C25 C24' -34.7(4)
C22 C23 C25 C23' -55.9(7)
C24 C23 C25 C23' 25.5(7)
C23' C22' C25 N2 58.3(4)
C23' C22' C25 C23 -30.5(10)
C23' C22' C25 C24' -37.6(3)
O2' C24' C25 N2 47.9(6)
C23' C24' C25 N2 -67.6(3)
O2' C24' C25 C23 149.6(7)
C23' C24' C25 C23 34.1(5)
O2' C24' C25 C22' 153.3(5)
C23' C24' C25 C22' 37.8(3)
O2' C24' C25 C23' 115.5(6)
C21 C23' C25 N2 1.1(2)
C22' C23' C25 N2 -123.2(4)
C24' C23' C25 N2 110.4(4)
C21 C23' C25 C23 151.5(10)
C22' C23' C25 C23 27.1(9)
C24' C23' C25 C23 -99.2(10)
C21 C23' C25 C22' 124.3(4)
C24' C23' C25 C22' -126.4(5)
C21 C23' C25 C24' -109.3(4)
C22' C23' C25 C24' 126.4(5)
C25 N2 C26 O21 -168.8(5)
C21 N2 C26 O21 15.3(6)
C25 N2 C26 O21' 167.2(4)
C21 N2 C26 O21' -8.6(5)
C25 N2 C26 C27 -0.4(5)
C21 N2 C26 C27 -176.2(3)
C36 N3 C31 C33' 164.6(4)
C35 N3 C31 C33' -16.4(4)
C36 N3 C31 C34 141.0(4)
C35 N3 C31 C34 -39.9(4)
C36 N3 C31 C32 -134.3(3)
C35 N3 C31 C32 44.8(3)
N3 C31 C32 O3 54.7(5)
C33' C31 C32 O3 155.9(6)
C34 C31 C32 O3 150.4(5)
N3 C31 C32 C33 -64.9(3)
C33' C31 C32 C33 36.2(4)
C34 C31 C32 C33 30.8(4)
O3 C32 C33 C34 -155.4(5)
C31 C32 C33 C34 -30.9(4)
O3 C32 C33 C35 -56.7(6)
C31 C32 C33 C35 67.8(4)
C35 C33 C34 C31 -66.3(5)
C32 C33 C34 C31 33.7(4)
N3 C31 C34 C33 63.0(4)
C33' C31 C34 C33 -44.3(11)
C32 C31 C34 C33 -32.6(4)
O3' C32' C33' C31 -57.4(11)
C35 C32' C33' C31 63.0(6)
O3' C32' C33' C34' -149.8(9)
C35 C32' C33' C34' -29.3(5)
N3 C31 C33' C32' -41.6(7)
C34 C31 C33' C32' 35.0(9)
C32 C31 C33' C32' -131.6(7)
N3 C31 C33' C34' 50.1(5)
C34 C31 C33' C34' 126.7(14)
C32 C31 C33' C34' -39.8(4)
C32' C33' C34' C35 38.3(6)
C31 C33' C34' C35 -65.5(5)
C36 N3 C35 C33 178.2(3)
C31 N3 C35 C33 -0.9(4)
C36 N3 C35 C34' 154.3(4)
C31 N3 C35 C34' -24.9(4)
C36 N3 C35 C32' -137.5(3)
C31 N3 C35 C32' 43.4(3)
C34 C33 C35 N3 42.2(5)
C32 C33 C35 N3 -45.8(4)
C34 C33 C35 C34' 131.6(12)
C32 C33 C35 C34' 43.6(9)
C34 C33 C35 C32' -32.6(4)
C32 C33 C35 C32' -120.6(6)
C33' C34' C35 N3 56.2(6)
C33' C34' C35 C33 -37.6(9)
C33' C34' C35 C32' -25.5(5)
C33' C32' C35 N3 -68.0(5)
O3' C32' C35 N3 71.4(6)
C33' C32' C35 C33 38.2(5)
O3' C32' C35 C33 177.6(8)
C33' C32' C35 C34' 31.5(6)
O3' C32' C35 C34' 170.9(7)
C35 N3 C36 O31 2.7(5)
C31 N3 C36 O31 -178.3(3)
C35 N3 C36 C37 -178.1(3)
C31 N3 C36 C37 0.8(4)
C46 N4 C41 C44 142.4(5)
C45 N4 C41 C44 -38.9(5)
C46 N4 C41 C43' -179.8(4)
C45 N4 C41 C43' -1.2(4)
C46 N4 C41 C42 -131.7(4)
C45 N4 C41 C42 47.0(3)
C44 C41 C42 O4 154.9(9)
C43' C41 C42 O4 148.9(10)
N4 C41 C42 O4 48.9(8)
C44 C41 C42 C43 36.8(5)
C43' C41 C42 C43 30.8(4)
N4 C41 C42 C43 -69.2(4)
O4 C42 C43 C45 -61.2(8)
C41 C42 C43 C45 66.7(4)
O4 C42 C43 C44 -157.6(8)
C41 C42 C43 C44 -29.6(4)
C43' C41 C44 C43 -27.9(5)
N4 C41 C44 C43 57.9(5)
C42 C41 C44 C43 -35.3(4)
C45 C43 C44 C41 -56.4(5)
C42 C43 C44 C41 40.5(5)
C44 C41 C43' C44' 150.0(8)
N4 C41 C43' C44' 46.8(4)
C42 C41 C43' C44' -39.9(4)
C44 C41 C43' C42' 61.0(6)
N4 C41 C43' C42' -42.2(4)
C42 C41 C43' C42' -128.9(6)
C44 C41 C43' C45 104.0(7)
N4 C41 C43' C45 0.8(3)
C42 C41 C43' C45 -85.9(4)
C45 C42' C43' C41 62.6(4)
C45 C42' C43' C44' -38.4(4)
C41 C43' C44' O4' 47.8(5)
C42' C43' C44' O4' 150.9(4)
C45 C43' C44' O4' 113.7(5)
C41 C43' C44' C45 -65.9(4)
C42' C43' C44' C45 37.2(4)
C46 N4 C45 C43 175.3(4)
C41 N4 C45 C43 -3.3(4)
C46 N4 C45 C42' -137.1(4)
C41 N4 C45 C42' 44.3(4)
C46 N4 C45 C44' 135.8(4)
C41 N4 C45 C44' -42.8(3)
C46 N4 C45 C43' 179.4(4)
C41 N4 C45 C43' 0.8(3)
C42 C43 C45 N4 -48.9(5)
C44 C43 C45 N4 34.9(5)
C42 C43 C45 C42' -142.6(7)
C44 C43 C45 C42' -58.8(5)
C42 C43 C45 C44' 40.0(5)
C44 C43 C45 C44' 123.8(8)
C42 C43 C45 C43' -58.1(6)
C44 C43 C45 C43' 25.8(5)
C43' C42' C45 N4 -62.3(4)
C43' C42' C45 C43 35.5(5)
C43' C42' C45 C44' 37.1(4)
O4' C44' C45 N4 -48.2(5)
C43' C44' C45 N4 63.9(4)
O4' C44' C45 C43 -147.8(8)
C43' C44' C45 C43 -35.8(6)
O4' C44' C45 C42' -149.7(5)
C43' C44' C45 C42' -37.7(4)
O4' C44' C45 C43' -112.0(6)
C41 C43' C45 N4 -0.8(3)
C44' C43' C45 N4 -115.4(4)
C42' C43' C45 N4 117.8(4)
C41 C43' C45 C43 170.1(8)
C44' C43' C45 C43 55.5(7)
C42' C43' C45 C43 -71.3(8)
C41 C43' C45 C42' -118.6(4)
C44' C43' C45 C42' 126.9(5)
C41 C43' C45 C44' 114.5(4)
C42' C43' C45 C44' -126.9(5)
C45 N4 C46 O41 178.0(4)
C41 N4 C46 O41 -3.8(6)
C45 N4 C46 C47 4.1(5)
C41 N4 C46 C47 -177.7(3)
